data_1553991
loop_
_publ_author_name
'Dave, M.'
'Rajagopal, A.'
'Damm-Ruttensperger, M.'
'Schwarz, B.'
'N\"agele, F.'
'Daccache, L.'
'Fantauzzi, D.'
'Jacob, T.'
'Streb, C.'

_publ_section_title
;
 Understanding homogeneous hydrogen evolution reactivity and deactivation
 pathways of molecular molybdenum sulfide catalysts
;
_journal_issue 5
_journal_name_full 'Sustainable Energy &amp; Fuels'
_journal_page_first 1020
_journal_paper_doi 10.1039/C7SE00599G
_journal_volume 2
_journal_year 2018
_chemical_formula_moiety 'Cl6 Mo3 S7, 2(C16 H36 N)'
_chemical_formula_sum 'C32 H72 Cl6 Mo3 N2 S7'
_chemical_formula_weight 1209.85
_chemical_name_systematic C32H72Cl6Mo3S7N2
_space_group_crystal_system orthorhombic
_space_group_IT_number 61
_space_group_name_Hall '-P 2ac 2ab'
_space_group_name_H-M_alt 'P b c a'
_atom_sites_solution_hydrogens geom
_atom_sites_solution_primary direct
_audit_creation_date 2016-06-30
_audit_creation_method
;
Olex2 1.2
(compiled 2016.02.19 svn.r3266 for OlexSys, GUI svn.r5155)
;
_audit_update_record
;
2017-08-17 deposited with the CCDC.
2018-03-01 downloaded from the CCDC.
;
_cell_angle_alpha 90
_cell_angle_beta 90
_cell_angle_gamma 90
_cell_formula_units_Z 8
_cell_length_a 18.3547(3)
_cell_length_b 18.6200(3)
_cell_length_c 29.2421(5)
_cell_measurement_reflns_used 19477
_cell_measurement_temperature 150.05(10)
_cell_measurement_theta_max 29.1020
_cell_measurement_theta_min 3.1840
_cell_volume 9993.9(3)
_computing_cell_refinement 'CrysAlisPro 1.171.38.41 (Rigaku OD, 2015)'
_computing_data_collection 'CrysAlisPro 1.171.38.41 (Rigaku OD, 2015)'
_computing_data_reduction 'CrysAlisPro 1.171.38.41 (Rigaku OD, 2015)'
_computing_molecular_graphics 'Olex2 (Dolomanov et al., 2009)'
_computing_publication_material 'Olex2 (Dolomanov et al., 2009)'
_computing_structure_refinement 'ShelXL (Sheldrick, 2015)'
_computing_structure_solution 'ShelXS (Sheldrick, 2008)'
_diffrn_ambient_environment N~2~
_diffrn_ambient_temperature 150.05(10)
_diffrn_detector 'CCD plate'
_diffrn_detector_area_resol_mean 10.3385
_diffrn_detector_type Atlas
_diffrn_measured_fraction_theta_full 0.998
_diffrn_measured_fraction_theta_max 0.892
_diffrn_measurement_details
;
List of Runs (angles in degrees, time in seconds):

  # Type    Start    End  Width  t~exp~   \w     \q     \k     \f   Frames
#--------------------------------------------------------------------------
  1  \w     36.00  66.00   1.00   60.00    --   11.14-178.00 -90.00   30
  2  \w    -62.00 -37.00   1.00   60.00    --   11.14 -57.00-180.00   25
  3  \w      4.00  39.00   1.00   60.00    --   11.14 -57.00-180.00   35
  4  \w    -19.00  51.00   1.00   60.00    --   11.14 -99.00 120.00   70
  5  \w     38.00  63.00   1.00   60.00    --   11.14  19.00-120.00   25
  6  \w     59.00  84.00   1.00   60.00    --   11.14  38.00  30.00   25
;
_diffrn_measurement_device 'four-circle diffractometer'
_diffrn_measurement_device_type 'SuperNova, Dual, Cu at zero, Atlas'
_diffrn_measurement_method '\w scans'
_diffrn_orient_matrix_type 'CrysAlisPro convention (1999,Acta A55,543-557)'
_diffrn_orient_matrix_UB_11 -0.0125347000
_diffrn_orient_matrix_UB_12 -0.0327337000
_diffrn_orient_matrix_UB_13 -0.0096043000
_diffrn_orient_matrix_UB_21 -0.0187429000
_diffrn_orient_matrix_UB_22 0.0194421000
_diffrn_orient_matrix_UB_23 -0.0172143000
_diffrn_orient_matrix_UB_31 0.0313956000
_diffrn_orient_matrix_UB_32 -0.0014590000
_diffrn_orient_matrix_UB_33 -0.0141169000
_diffrn_radiation_monochromator mirror
_diffrn_radiation_probe x-ray
_diffrn_radiation_type MoK\a
_diffrn_radiation_wavelength 0.71073
_diffrn_reflns_av_R_equivalents 0.0382
_diffrn_reflns_av_unetI/netI 0.0371
_diffrn_reflns_Laue_measured_fraction_full 0.998
_diffrn_reflns_Laue_measured_fraction_max 0.892
_diffrn_reflns_limit_h_max 23
_diffrn_reflns_limit_h_min -22
_diffrn_reflns_limit_k_max 25
_diffrn_reflns_limit_k_min -23
_diffrn_reflns_limit_l_max 37
_diffrn_reflns_limit_l_min -39
_diffrn_reflns_number 54440
_diffrn_reflns_point_group_measured_fraction_full 0.998
_diffrn_reflns_point_group_measured_fraction_max 0.892
_diffrn_reflns_theta_full 26.000
_diffrn_reflns_theta_max 29.425
_diffrn_reflns_theta_min 2.999
_diffrn_source 'micro-focus sealed X-ray tube'
_diffrn_source_type 'SuperNova (Mo) X-ray Source'
_exptl_absorpt_coefficient_mu 1.380
_exptl_absorpt_correction_T_max 1.00000
_exptl_absorpt_correction_T_min 0.60278
_exptl_absorpt_correction_type multi-scan
_exptl_absorpt_process_details
;
CrysAlisPro 1.171.38.41 (Rigaku Oxford Diffraction, 2015)
Empirical absorption correction using spherical harmonics,
 implemented in SCALE3 ABSPACK scaling algorithm.
;
_exptl_crystal_colour 'clear dark orange'
_exptl_crystal_colour_lustre clear
_exptl_crystal_colour_modifier dark
_exptl_crystal_colour_primary orange
_exptl_crystal_density_diffrn 1.608
_exptl_crystal_description block
_exptl_crystal_F_000 4944
_exptl_crystal_recrystallization_method
;
Acetonitrile/diethyl ether
acetonitrile/diethylether
;
_exptl_crystal_size_max 0.3
_exptl_crystal_size_mid 0.2
_exptl_crystal_size_min 0.1
_refine_diff_density_max 3.438
_refine_diff_density_min -1.309
_refine_diff_density_rms 0.181
_refine_ls_extinction_method none
_refine_ls_goodness_of_fit_ref 1.067
_refine_ls_hydrogen_treatment constr
_refine_ls_matrix_type full
_refine_ls_number_parameters 459
_refine_ls_number_reflns 12332
_refine_ls_number_restraints 827
_refine_ls_restrained_S_all 1.063
_refine_ls_R_factor_all 0.0881
_refine_ls_R_factor_gt 0.0641
_refine_ls_shift/su_max 0.001
_refine_ls_shift/su_mean 0.000
_refine_ls_structure_factor_coef Fsqd
_refine_ls_weighting_details 'w=1/[\s^2^(Fo^2^)+(0.0755P)^2^+86.1963P] where P=(Fo^2^+2Fc^2^)/3'
_refine_ls_weighting_scheme calc
_refine_ls_wR_factor_gt 0.1665
_refine_ls_wR_factor_ref 0.1858
_reflns_Friedel_coverage 0.000
_reflns_number_gt 9512
_reflns_number_total 12332
_reflns_threshold_expression 'I > 2\s(I)'
_cod_data_source_file c7se00599g2.cif
_cod_data_source_block bs16061
_cod_database_code 1553991
_shelx_space_group_comment
;
The symmetry employed for this shelxl refinement is uniquely defined
by the following loop, which should always be used as a source of
symmetry information in preference to the above space-group names.
They are only intended as comments.
;
_reflns_odcompleteness_completeness 99.73
_reflns_odcompleteness_iscentric 1
_reflns_odcompleteness_theta 26.32
_olex2_refinement_description
;
1. Fixed Uiso
 At 1.2 times of:
  All C(H,H) groups
 At 1.5 times of:
  All C(H,H,H) groups
2. Restrained distances
 C32-C31
 1.5 with sigma of 0.02
3. Rigid bond restraints
 N1, C1, C3, C4, C5, C6, C2, C9, C10, C11, C13, C8, C7, C25, C30, C29, C12, N2,
  C14, C19, C15, C18, C20, C16, C17, C23, C22, C24, C21, C27, C26, C28
 with sigma for 1-2 distances of 0.01 and sigma for 1-3 distances of 0.01
 N1, C1, H1A, H1B, C3, C4, C5, C6, C2, H3A, H3B, H4A, H4B, C9, H5A, H5B, C10,
 H6A, H6B, C11, H2A, H2B, C13, C8, H9A, H9B, C7, H10A, H10B, H11A, H11B, C30,
 H13A, H13B, H13C, H8A, H8B, C12, H7A, H7B, C25, C29, H30A, H30B, H12A, H12B,
 H12C, H25A, H25B, H25C, H29A, H29B, H29C, N2, C14, H14A, H14B, C19, C15, C18,
 C20, C16, H19A, H19B, H15A, H15B, C17, H18A, H18B, C23, H20A, H20B, C22, C24,
 H17A, H17B, C21, H23A, H23B, C27, H24A, H24B, H24C, H21A, H21B, C26, H27A,
 H27B, C28, H26A, H26B, H26C, H28A, H28B, H28C
 with sigma for 1-2 distances of 0.01 and sigma for 1-3 distances of 0.01
 N1, C1, H1A, H1B, C3, C4, C5, C6, C2, H3A, H3B, H4A, H4B, C9, H5A, H5B, C10,
 H6A, H6B, C11, H9B, H11A, H11B, H2A, H2B, C13, C8, H9A, C7, H10A, H10B, C25,
 C30, C29, H13A, H13B, H13C, H8A, H8B, C12, H7A, H7B, H25A, H25B, H25C, H30A,
 H30B, H29A, H29B, H29C, H12A, H12B, H12C, N2, C14, H14A, H14B, C19, C15, C18,
 C20, C16, H19A, H19B, H15A, H15B, C17, H18A, H18B, C23, H20A, H20B, C22, C24,
 H17A, H17B, C21, H23A, H23B, C27, H24A, H24B, H24C, H21A, H21B, C26, H27A,
 H27B, C28, H26A, H26B, H26C, H28A, H28B, H28C
 with sigma for 1-2 distances of 0.01 and sigma for 1-3 distances of 0.01
 C14, H14A, H14B, N2, C19, C15, C18, C20, C16, H19A, H19B, H15A, H15B, C17,
 H18A, H18B, C23, H20A, H20B, C22, C24, H17A, H17B, C21, H23A, H23B, C27, C32,
 H24A, H24B, H24C, H21A, H21B, C26, H27A, H27B, C28, C31, H26A, H26B, H26C,
 H28A, H28B, H28C
 with sigma for 1-2 distances of 0.01 and sigma for 1-3 distances of 0.01
4. Uiso/Uaniso restraints and constraints
N2 \\sim C14 \\sim C19 \\sim C15 \\sim C18 \\sim C20 \\sim C16 \\sim C17 \\sim
C23 \\sim C22 \\sim C24 \\sim C21 \\sim C27 \\sim C26 \\sim C28 \\sim N1 \\sim
C1 \\sim C3 \\sim C4 \\sim C5 \\sim C6 \\sim C2 \\sim C9 \\sim C10 \\sim C11
\\sim C13 \\sim C8 \\sim C7 \\sim C25 \\sim C30 \\sim C29 \\sim C12: within 2A
with sigma of 0.04 and sigma for terminal atoms of 0.08
N1 \\sim C1 \\sim H1A \\sim H1B \\sim C3 \\sim C4 \\sim C5 \\sim C6 \\sim C2
\\sim H3A \\sim H3B \\sim H4A \\sim H4B \\sim C9 \\sim H5A \\sim H5B \\sim C10
\\sim H6A \\sim H6B \\sim C11 \\sim H2A \\sim H2B \\sim C13 \\sim C8 \\sim H9A
\\sim H9B \\sim C7 \\sim H10A \\sim H10B \\sim H11A \\sim H11B \\sim C30 \\sim
H13A \\sim H13B \\sim H13C \\sim H8A \\sim H8B \\sim C12 \\sim H7A \\sim H7B
\\sim C25 \\sim C29 \\sim H30A \\sim H30B \\sim H12A \\sim H12B \\sim H12C
\\sim H25A \\sim H25B \\sim H25C \\sim H29A \\sim H29B \\sim H29C \\sim N2
\\sim C14 \\sim H14A \\sim H14B \\sim C19 \\sim C15 \\sim C18 \\sim C20 \\sim
C16 \\sim H19A \\sim H19B \\sim H15A \\sim H15B \\sim C17 \\sim H18A \\sim H18B
\\sim C23 \\sim H20A \\sim H20B \\sim C22 \\sim C24 \\sim H17A \\sim H17B \\sim
C21 \\sim H23A \\sim H23B \\sim C27 \\sim H24A \\sim H24B \\sim H24C \\sim H21A
\\sim H21B \\sim C26 \\sim H27A \\sim H27B \\sim C28 \\sim H26A \\sim H26B
\\sim H26C \\sim H28A \\sim H28B \\sim H28C: within 2A with sigma of 0.04 and
sigma for terminal atoms of 0.08
N2 \\sim C14 \\sim H14A \\sim H14B \\sim C19 \\sim C15 \\sim C18 \\sim C20
\\sim C16 \\sim H19A \\sim H19B \\sim H15A \\sim H15B \\sim C17 \\sim H18A
\\sim H18B \\sim C23 \\sim H20A \\sim H20B \\sim C22 \\sim C24 \\sim H17A \\sim
H17B \\sim C21 \\sim H23A \\sim H23B \\sim C27 \\sim H24A \\sim H24B \\sim H24C
\\sim H21A \\sim H21B \\sim C26 \\sim H27A \\sim H27B \\sim C28 \\sim H26A
\\sim H26B \\sim H26C \\sim H28A \\sim H28B \\sim H28C \\sim N1 \\sim C1 \\sim
H1A \\sim H1B \\sim C3 \\sim C4 \\sim C5 \\sim C6 \\sim C2 \\sim H3A \\sim H3B
\\sim H4A \\sim H4B \\sim C9 \\sim H5A \\sim H5B \\sim C10 \\sim H6A \\sim H6B
\\sim C11 \\sim H9B \\sim H11A \\sim H11B \\sim H2A \\sim H2B \\sim C13 \\sim
C8 \\sim H9A \\sim C7 \\sim H10A \\sim H10B \\sim C25 \\sim C30 \\sim C29 \\sim
H13A \\sim H13B \\sim H13C \\sim H8A \\sim H8B \\sim C12 \\sim H7A \\sim H7B
\\sim H25A \\sim H25B \\sim H25C \\sim H30A \\sim H30B \\sim H29A \\sim H29B
\\sim H29C \\sim H12A \\sim H12B \\sim H12C: within 2A with sigma of 0.04 and
sigma for terminal atoms of 0.08
N2 \\sim C14 \\sim H14A \\sim H14B \\sim C19 \\sim C15 \\sim C18 \\sim C20
\\sim C16 \\sim H19A \\sim H19B \\sim H15A \\sim H15B \\sim C17 \\sim H18A
\\sim H18B \\sim C23 \\sim H20A \\sim H20B \\sim C22 \\sim C24 \\sim H17A \\sim
H17B \\sim C21 \\sim H23A \\sim H23B \\sim C27 \\sim C32 \\sim H24A \\sim H24B
\\sim H24C \\sim H21A \\sim H21B \\sim C26 \\sim H27A \\sim H27B \\sim C28
\\sim C31 \\sim H26A \\sim H26B \\sim H26C \\sim H28A \\sim H28B \\sim H28C:
within 2A with sigma of 0.04 and sigma for terminal atoms of 0.08
5.a Secondary CH2 refined with riding coordinates:
 C1(H1A,H1B), C2(H2A,H2B), C3(H3A,H3B), C4(H4A,H4B), C5(H5A,H5B), C6(H6A,H6B),
 C7(H7A,H7B), C8(H8A,H8B), C9(H9A,H9B), C10(H10A,H10B), C11(H11A,H11B),
 C14(H14A,H14B), C15(H15A,H15B), C16(H16A,H16B), C17(H17A,H17B), C18(H18A,H18B),
  C19(H19A,H19B), C20(H20A,H20B), C21(H21A,H21B), C22(H22A,H22B), C23(H23A,
 H23B), C27(H27A,H27B), C30(H30A,H30B), C32(H32A,H32B)
5.b Idealised Me refined as rotating group:
 C12(H12A,H12B,H12C), C13(H13A,H13B,H13C), C24(H24A,H24B,H24C), C25(H25A,H25B,
 H25C), C26(H26A,H26B,H26C), C28(H28A,H28B,H28C), C29(H29A,H29B,H29C), C31(H31A,
 H31B,H31C)
;
_shelx_shelxl_version_number 2014/7
_olex2_submission_special_instructions 'No special instructions were received'
_oxdiff_exptl_absorpt_empirical_details
;
Empirical correction (ABSPACK) includes:
- Absorption correction using spherical harmonics
- Frame scaling
;
_oxdiff_exptl_absorpt_empirical_full_max 1.758
_oxdiff_exptl_absorpt_empirical_full_min 0.695

loop_
_space_group_symop_operation_xyz
'x, y, z'
'-x+1/2, -y, z+1/2'
'x+1/2, -y+1/2, -z'
'-x, y+1/2, -z+1/2'
'-x, -y, -z'
'x-1/2, y, -z-1/2'
'-x-1/2, y-1/2, z'
'x, -y-1/2, z-1/2'

loop_
_atom_site_label
_atom_site_type_symbol
_atom_site_fract_x
_atom_site_fract_y
_atom_site_fract_z
_atom_site_U_iso_or_equiv
_atom_site_adp_type
_atom_site_occupancy
_atom_site_site_symmetry_order
_atom_site_calc_flag
_atom_site_refinement_flags_posn
_atom_site_refinement_flags_adp
Mo1 Mo 0.04294(3) 0.44727(3) 0.08643(2) 0.02462(13) Uani 1 1 d . .
Mo2 Mo -0.01330(3) 0.55615(3) 0.13960(2) 0.02898(14) Uani 1 1 d . .
Mo3 Mo -0.09167(3) 0.43151(3) 0.12731(2) 0.02767(13) Uani 1 1 d . .
Cl4 Cl 0.10484(6) 0.43360(6) 0.00631(4) 0.0135(2) Uani 1 1 d . .
S5 S 0.02025(9) 0.44151(9) 0.16528(5) 0.0312(3) Uani 1 1 d . .
S6 S 0.02393(9) 0.56842(8) 0.06183(5) 0.0281(3) Uani 1 1 d . .
S7 S 0.11015(9) 0.55900(9) 0.10493(5) 0.0336(3) Uani 1 1 d . .
S8 S -0.06869(8) 0.42206(8) 0.04707(5) 0.0286(3) Uani 1 1 d . .
Cl9 Cl -0.22107(8) 0.39692(9) 0.10702(5) 0.0340(3) Uani 1 1 d . .
S10 S -0.13264(9) 0.54954(9) 0.10689(5) 0.0332(3) Uani 1 1 d . .
S11 S -0.03082(9) 0.33513(9) 0.08167(6) 0.0332(3) Uani 1 1 d . .
Cl12 Cl 0.15103(9) 0.37811(10) 0.10812(5) 0.0369(4) Uani 1 1 d . .
Cl13 Cl 0.03797(10) 0.59093(10) 0.21490(5) 0.0395(4) Uani 1 1 d . .
S14 S -0.13370(10) 0.53360(10) 0.17553(6) 0.0377(4) Uani 1 1 d . .
Cl15 Cl -0.03137(11) 0.68935(9) 0.13342(6) 0.0428(4) Uani 1 1 d . .
Cl1 Cl -0.11261(9) 0.34741(9) 0.19138(5) 0.0368(4) Uani 1 1 d . .
C1 C -0.1802(5) 0.7729(5) 0.1943(3) 0.0529(18) Uani 1 1 d . U
H1A H -0.2021 0.8019 0.1704 0.064 Uiso 1 1 calc R U
H1B H -0.1404 0.7463 0.1806 0.064 Uiso 1 1 calc R U
N1 N -0.1492(3) 0.8227(4) 0.2301(2) 0.0437(13) Uani 1 1 d . U
C2 C -0.2753(5) 0.6839(4) 0.1706(3) 0.059(2) Uani 1 1 d . U
H2A H -0.2980 0.7202 0.1515 0.070 Uiso 1 1 calc R U
H2B H -0.2402 0.6579 0.1521 0.070 Uiso 1 1 calc R U
C3 C -0.2363(5) 0.7200(5) 0.2109(3) 0.056(2) Uani 1 1 d . U
H3A H -0.2718 0.7447 0.2299 0.067 Uiso 1 1 calc R U
H3B H -0.2128 0.6836 0.2295 0.067 Uiso 1 1 calc R U
C4 C -0.2083(5) 0.8797(5) 0.2399(3) 0.058(2) Uani 1 1 d . U
H4A H -0.2222 0.9010 0.2109 0.070 Uiso 1 1 calc R U
H4B H -0.2509 0.8549 0.2517 0.070 Uiso 1 1 calc R U
C5 C -0.0826(5) 0.8605(6) 0.2108(4) 0.068(2) Uani 1 1 d . U
H5A H -0.0597 0.8866 0.2356 0.082 Uiso 1 1 calc R U
H5B H -0.0485 0.8238 0.2010 0.082 Uiso 1 1 calc R U
C6 C -0.1308(6) 0.7843(6) 0.2737(3) 0.071(2) Uani 1 1 d . U
H6A H -0.1135 0.8195 0.2956 0.085 Uiso 1 1 calc R U
H6B H -0.1752 0.7637 0.2860 0.085 Uiso 1 1 calc R U
C7 C -0.0183(6) 0.9330(7) 0.1537(4) 0.082(3) Uani 1 1 d . U
H7A H 0.0055 0.8911 0.1408 0.099 Uiso 1 1 calc R U
H7B H -0.0273 0.9663 0.1288 0.099 Uiso 1 1 calc R U
C8 C -0.2578(6) 0.9840(6) 0.2799(4) 0.077(3) Uani 1 1 d . U
H8A H -0.2753 1.0027 0.2510 0.092 Uiso 1 1 calc R U
H8B H -0.2960 0.9542 0.2928 0.092 Uiso 1 1 calc R U
C9 C -0.1914(6) 0.9378(5) 0.2712(3) 0.066(2) Uani 1 1 d . U
H9A H -0.1528 0.9671 0.2584 0.079 Uiso 1 1 calc R U
H9B H -0.1741 0.9180 0.2999 0.079 Uiso 1 1 calc R U
C10 C -0.0921(6) 0.9096(7) 0.1735(4) 0.083(3) Uani 1 1 d . U
H10A H -0.1185 0.9516 0.1841 0.099 Uiso 1 1 calc R U
H10B H -0.1208 0.8868 0.1497 0.099 Uiso 1 1 calc R U
C11 C -0.0773(7) 0.7281(7) 0.2707(5) 0.102(4) Uani 1 1 d . U
H11A H -0.0326 0.7492 0.2591 0.123 Uiso 1 1 calc R U
H11B H -0.0940 0.6939 0.2480 0.123 Uiso 1 1 calc R U
C12 C -0.2437(8) 1.0459(7) 0.3117(4) 0.096(4) Uani 1 1 d . U
H12A H -0.2071 1.0766 0.2988 0.145 Uiso 1 1 calc GR U
H12B H -0.2272 1.0280 0.3407 0.145 Uiso 1 1 calc GR U
H12C H -0.2879 1.0727 0.3160 0.145 Uiso 1 1 calc GR U
C13 C -0.3329(7) 0.6323(7) 0.1882(4) 0.096(4) Uani 1 1 d . U
H13A H -0.3670 0.6218 0.1642 0.144 Uiso 1 1 calc GR U
H13B H -0.3582 0.6539 0.2135 0.144 Uiso 1 1 calc GR U
H13C H -0.3100 0.5886 0.1981 0.144 Uiso 1 1 calc GR U
C14 C -0.2386(4) 0.3531(4) -0.0182(2) 0.0431(15) Uani 1 1 d . U
H14A H -0.1885 0.3648 -0.0259 0.052 Uiso 1 1 calc R U
H14B H -0.2478 0.3716 0.0122 0.052 Uiso 1 1 calc R U
N2 N -0.2458(4) 0.2723(4) -0.0169(2) 0.0486(14) Uani 1 1 d . U
C15 C -0.2296(5) 0.2390(5) -0.0628(3) 0.0509(18) Uani 1 1 d . U
H15A H -0.2608 0.2614 -0.0854 0.061 Uiso 1 1 calc R U
H15B H -0.2425 0.1885 -0.0615 0.061 Uiso 1 1 calc R U
C16 C -0.2882(5) 0.4726(5) -0.0430(3) 0.059(2) Uani 1 1 d . U
H16A H -0.2990 0.4816 -0.0110 0.071 Uiso 1 1 calc R .
H16B H -0.2400 0.4915 -0.0493 0.071 Uiso 1 1 calc R .
C17 C -0.1506(5) 0.2450(5) -0.0792(3) 0.062(2) Uani 1 1 d . U
H17A H -0.1185 0.2214 -0.0576 0.074 Uiso 1 1 calc R U
H17B H -0.1366 0.2952 -0.0810 0.074 Uiso 1 1 calc R U
C18 C -0.1929(6) 0.2468(5) 0.0187(3) 0.061(2) Uani 1 1 d . U
H18A H -0.2049 0.2697 0.0476 0.073 Uiso 1 1 calc R U
H18B H -0.1444 0.2626 0.0101 0.073 Uiso 1 1 calc R U
C19 C -0.2885(5) 0.3922(5) -0.0516(3) 0.0517(18) Uani 1 1 d . U
H19A H -0.2725 0.3828 -0.0826 0.062 Uiso 1 1 calc R U
H19B H -0.3377 0.3740 -0.0484 0.062 Uiso 1 1 calc R U
C20 C -0.3234(6) 0.2496(6) -0.0056(4) 0.074(3) Uani 1 1 d . U
H20A H -0.3248 0.1976 -0.0037 0.089 Uiso 1 1 calc R U
H20B H -0.3547 0.2638 -0.0307 0.089 Uiso 1 1 calc R U
C21 C -0.1423(7) 0.2099(7) -0.1265(4) 0.084(3) Uani 1 1 d . U
H21A H -0.0910 0.2019 -0.1327 0.100 Uiso 1 1 calc R U
H21B H -0.1665 0.1636 -0.1264 0.100 Uiso 1 1 calc R U
C22 C -0.3573(7) 0.2824(9) 0.0418(4) 0.126(5) Uani 1 1 d . U
H22A H -0.3343 0.3278 0.0494 0.152 Uiso 1 1 calc R .
H22B H -0.3500 0.2493 0.0670 0.152 Uiso 1 1 calc R .
C23 C -0.1910(7) 0.1662(5) 0.0261(4) 0.076(3) Uani 1 1 d . U
H23A H -0.1837 0.1419 -0.0029 0.091 Uiso 1 1 calc R U
H23B H -0.2370 0.1501 0.0389 0.091 Uiso 1 1 calc R U
C24 C -0.3434(7) 0.5111(7) -0.0725(4) 0.088(3) Uani 1 1 d . U
H24A H -0.3328 0.5023 -0.1041 0.131 Uiso 1 1 calc GR U
H24B H -0.3411 0.5618 -0.0666 0.131 Uiso 1 1 calc GR U
H24C H -0.3913 0.4937 -0.0655 0.131 Uiso 1 1 calc GR U
C25 C 0.0321(9) 0.9671(10) 0.1862(6) 0.137(6) Uani 1 1 d . U
H25A H 0.0679 0.9943 0.1697 0.206 Uiso 1 1 calc GR U
H25B H 0.0558 0.9308 0.2041 0.206 Uiso 1 1 calc GR U
H25C H 0.0053 0.9986 0.2060 0.206 Uiso 1 1 calc GR U
C26 C -0.1730(8) 0.2541(8) -0.1626(4) 0.099(4) Uani 1 1 d . U
H26A H -0.2252 0.2526 -0.1609 0.148 Uiso 1 1 calc GR U
H26B H -0.1574 0.2362 -0.1918 0.148 Uiso 1 1 calc GR U
H26C H -0.1567 0.3027 -0.1589 0.148 Uiso 1 1 calc GR U
C27 C -0.1283(9) 0.1483(6) 0.0591(4) 0.094(4) Uani 1 1 d . U
H27A H -0.0829 0.1661 0.0464 0.112 Uiso 1 1 calc R U
H27B H -0.1365 0.1723 0.0880 0.112 Uiso 1 1 calc R U
C28 C -0.1222(11) 0.0683(6) 0.0670(5) 0.135(6) Uani 1 1 d . U
H28A H -0.1031 0.0456 0.0401 0.203 Uiso 1 1 calc GR U
H28B H -0.1695 0.0490 0.0738 0.203 Uiso 1 1 calc GR U
H28C H -0.0900 0.0594 0.0923 0.203 Uiso 1 1 calc GR U
C29 C -0.0611(13) 0.6916(13) 0.3560(6) 0.183(8) Uani 1 1 d . U
H29A H -0.0458 0.7386 0.3654 0.274 Uiso 1 1 calc GR U
H29B H -0.0293 0.6562 0.3690 0.274 Uiso 1 1 calc GR U
H29C H -0.1101 0.6831 0.3662 0.274 Uiso 1 1 calc GR U
C30 C -0.0588(12) 0.6873(11) 0.3131(6) 0.188(6) Uani 1 1 d . U
H30A H -0.0839 0.6423 0.3077 0.225 Uiso 1 1 calc R U
H30B H -0.0078 0.6764 0.3080 0.225 Uiso 1 1 calc R U
C31 C -0.4725(17) 0.3645(14) 0.0213(13) 0.298(17) Uani 1 1 d D U
H31A H -0.4319 0.3971 0.0212 0.447 Uiso 1 1 calc GR .
H31B H -0.5071 0.3794 0.0439 0.447 Uiso 1 1 calc GR .
H31C H -0.4952 0.3647 -0.0083 0.447 Uiso 1 1 calc GR .
C32 C -0.4477(9) 0.2943(11) 0.0315(7) 0.153(7) Uani 1 1 d D U
H32A H -0.4610 0.2633 0.0062 0.183 Uiso 1 1 calc R .
H32B H -0.4742 0.2775 0.0581 0.183 Uiso 1 1 calc R .

loop_
_atom_site_aniso_label
_atom_site_aniso_U_11
_atom_site_aniso_U_22
_atom_site_aniso_U_33
_atom_site_aniso_U_23
_atom_site_aniso_U_13
_atom_site_aniso_U_12
Mo1 0.0233(3) 0.0298(3) 0.0208(2) -0.00104(18) 0.00133(18) 0.0022(2)
Mo2 0.0321(3) 0.0333(3) 0.0216(2) -0.0042(2) 0.0041(2) 0.0015(2)
Mo3 0.0262(3) 0.0330(3) 0.0238(2) 0.0020(2) 0.00432(19) 0.0003(2)
Cl4 0.0139(5) 0.0184(5) 0.0082(4) -0.0011(4) 0.0012(4) 0.0053(4)
S5 0.0317(8) 0.0417(8) 0.0202(6) 0.0025(6) 0.0009(6) 0.0030(7)
S6 0.0316(8) 0.0309(7) 0.0218(6) -0.0015(5) 0.0027(6) -0.0011(6)
S7 0.0315(8) 0.0427(9) 0.0266(7) -0.0060(6) 0.0005(6) -0.0059(7)
S8 0.0274(7) 0.0339(7) 0.0244(7) 0.0001(6) 0.0008(6) -0.0018(6)
Cl9 0.0250(7) 0.0487(9) 0.0284(7) 0.0005(6) 0.0025(6) -0.0128(6)
S10 0.0312(8) 0.0390(8) 0.0294(7) 0.0021(6) 0.0061(6) 0.0073(7)
S11 0.0372(9) 0.0296(7) 0.0329(8) 0.0004(6) 0.0037(7) -0.0008(6)
Cl12 0.0323(8) 0.0526(9) 0.0260(7) 0.0024(6) 0.0015(6) 0.0173(7)
Cl13 0.0495(10) 0.0493(9) 0.0197(6) -0.0138(6) 0.0001(6) -0.0060(8)
S14 0.0394(9) 0.0457(9) 0.0280(7) 0.0006(7) 0.0123(7) 0.0074(8)
Cl15 0.0539(11) 0.0324(8) 0.0420(9) -0.0095(7) 0.0098(8) 0.0075(7)
Cl1 0.0364(8) 0.0398(8) 0.0341(8) 0.0103(6) 0.0109(6) -0.0045(7)
C1 0.050(4) 0.062(5) 0.047(4) -0.008(3) -0.006(3) 0.007(3)
N1 0.041(3) 0.053(3) 0.037(3) -0.003(2) -0.009(2) 0.007(3)
C2 0.061(5) 0.041(4) 0.073(6) -0.005(4) -0.009(4) 0.002(4)
C3 0.057(5) 0.057(5) 0.055(5) 0.004(4) -0.007(4) 0.004(4)
C4 0.052(4) 0.068(5) 0.053(5) -0.007(4) 0.008(4) 0.001(4)
C5 0.052(5) 0.073(6) 0.080(6) 0.003(4) 0.009(4) 0.006(4)
C6 0.074(6) 0.078(6) 0.060(5) 0.011(4) -0.015(4) 0.000(4)
C7 0.071(6) 0.081(7) 0.095(8) 0.021(6) 0.012(5) 0.009(5)
C8 0.075(6) 0.087(7) 0.069(6) -0.013(5) 0.000(5) 0.027(5)
C9 0.063(5) 0.071(5) 0.065(5) -0.004(4) 0.004(5) 0.009(4)
C10 0.073(6) 0.094(7) 0.081(7) 0.020(5) 0.011(5) 0.010(5)
C11 0.093(7) 0.085(7) 0.130(8) 0.015(6) -0.033(7) 0.023(6)
C12 0.093(9) 0.099(9) 0.097(9) -0.023(7) -0.009(7) 0.017(7)
C13 0.095(9) 0.096(8) 0.096(8) 0.028(7) -0.024(7) -0.039(7)
C14 0.040(4) 0.048(3) 0.042(4) -0.008(3) 0.003(3) -0.015(3)
N2 0.057(4) 0.050(3) 0.039(3) -0.001(3) 0.001(3) -0.026(3)
C15 0.057(4) 0.048(4) 0.048(4) -0.006(3) -0.003(3) -0.015(4)
C16 0.054(5) 0.061(5) 0.062(5) -0.009(4) -0.003(4) 0.004(4)
C17 0.061(5) 0.063(5) 0.063(5) -0.012(4) 0.008(4) -0.016(4)
C18 0.084(6) 0.052(4) 0.047(4) 0.008(3) -0.008(4) -0.025(4)
C19 0.045(4) 0.061(4) 0.049(4) -0.002(4) -0.002(3) -0.010(4)
C20 0.066(5) 0.083(6) 0.073(6) -0.015(5) 0.014(4) -0.046(5)
C21 0.097(8) 0.084(7) 0.070(6) -0.014(5) 0.014(5) -0.015(6)
C22 0.114(8) 0.200(13) 0.066(7) -0.021(7) 0.033(6) -0.116(8)
C23 0.107(8) 0.052(5) 0.069(6) 0.011(4) -0.004(5) -0.016(5)
C24 0.099(9) 0.084(7) 0.080(7) 0.000(6) -0.016(6) 0.020(7)
C25 0.108(11) 0.170(16) 0.133(13) -0.027(12) 0.021(9) -0.037(11)
C26 0.103(9) 0.129(10) 0.065(6) -0.009(6) -0.016(6) -0.023(8)
C27 0.156(10) 0.056(5) 0.070(6) 0.004(5) -0.025(7) -0.002(6)
C28 0.240(19) 0.057(6) 0.109(10) 0.022(7) -0.049(12) 0.009(9)
C29 0.224(19) 0.212(19) 0.113(8) -0.058(11) -0.018(14) 0.079(16)
C30 0.227(12) 0.204(11) 0.132(8) 0.113(8) 0.113(8) 0.161(9)
C31 0.25(3) 0.20(2) 0.45(5) -0.07(3) -0.03(3) -0.01(2)
C32 0.107(8) 0.187(16) 0.163(15) -0.075(13) 0.076(9) -0.048(10)

loop_
_atom_type_symbol
_atom_type_description
_atom_type_scat_dispersion_real
_atom_type_scat_dispersion_imag
_atom_type_scat_source
C C 0.0033 0.0016 'International Tables Vol C Tables 4.2.6.8 and 6.1.1.4'
H H 0.0000 0.0000 'International Tables Vol C Tables 4.2.6.8 and 6.1.1.4'
Cl Cl 0.1484 0.1585 'International Tables Vol C Tables 4.2.6.8 and 6.1.1.4'
Mo Mo -1.6832 0.6857 'International Tables Vol C Tables 4.2.6.8 and 6.1.1.4'
N N 0.0061 0.0033 'International Tables Vol C Tables 4.2.6.8 and 6.1.1.4'
S S 0.1246 0.1234 'International Tables Vol C Tables 4.2.6.8 and 6.1.1.4'

loop_
_geom_angle_atom_site_label_1
_geom_angle_atom_site_label_2
_geom_angle_atom_site_label_3
_geom_angle
Mo2 Mo1 Mo3 59.904(19)
Cl4 Mo1 Mo2 137.69(3)
Cl4 Mo1 Mo3 140.01(3)
S5 Mo1 Mo2 54.02(4)
S5 Mo1 Mo3 53.88(4)
S5 Mo1 Cl4 162.36(5)
S5 Mo1 S6 108.22(6)
S5 Mo1 S7 84.96(6)
S5 Mo1 S8 108.14(6)
S5 Mo1 S11 85.43(6)
S5 Mo1 Cl12 82.25(5)
S6 Mo1 Mo2 54.66(4)
S6 Mo1 Mo3 95.73(4)
S6 Mo1 Cl4 83.45(4)
S6 Mo1 S7 49.23(6)
S6 Mo1 S8 85.16(6)
S6 Mo1 S11 133.92(6)
S6 Mo1 Cl12 133.75(6)
S7 Mo1 Mo2 56.34(4)
S7 Mo1 Mo3 116.12(4)
S7 Mo1 Cl4 93.49(5)
S7 Mo1 S11 170.33(6)
S8 Mo1 Mo2 95.44(4)
S8 Mo1 Mo3 54.68(4)
S8 Mo1 Cl4 85.54(5)
S8 Mo1 S7 134.01(6)
S8 Mo1 S11 49.05(6)
S8 Mo1 Cl12 135.57(6)
S11 Mo1 Mo2 116.39(4)
S11 Mo1 Mo3 56.56(4)
S11 Mo1 Cl4 95.99(5)
Cl12 Mo1 Mo2 122.97(4)
Cl12 Mo1 Mo3 123.86(4)
Cl12 Mo1 Cl4 80.15(4)
Cl12 Mo1 S7 88.95(6)
Cl12 Mo1 S11 90.80(6)
Mo3 Mo2 Mo1 60.131(19)
S5 Mo2 Mo1 54.03(4)
S5 Mo2 Mo3 53.98(4)
S5 Mo2 S6 108.49(6)
S5 Mo2 S7 84.87(6)
S5 Mo2 S10 108.75(6)
S5 Mo2 Cl13 81.59(6)
S5 Mo2 S14 86.81(6)
S5 Mo2 Cl15 163.26(6)
S6 Mo2 Mo1 54.92(4)
S6 Mo2 Mo3 96.08(4)
S6 Mo2 S7 49.25(5)
S6 Mo2 S10 83.46(6)
S6 Mo2 Cl13 135.44(6)
S6 Mo2 S14 132.42(6)
S6 Mo2 Cl15 82.79(6)
S7 Mo2 Mo1 56.18(4)
S7 Mo2 Mo3 116.19(4)
S7 Mo2 Cl15 94.02(6)
S10 Mo2 Mo1 94.56(4)
S10 Mo2 Mo3 55.00(4)
S10 Mo2 S7 132.30(5)
S10 Mo2 Cl13 135.68(6)
S10 Mo2 S14 49.14(6)
S10 Mo2 Cl15 84.32(6)
Cl13 Mo2 Mo1 123.42(5)
Cl13 Mo2 Mo3 122.28(5)
Cl13 Mo2 S7 90.61(6)
Cl13 Mo2 S14 90.36(6)
Cl13 Mo2 Cl15 81.72(6)
S14 Mo2 Mo1 116.60(5)
S14 Mo2 Mo3 56.48(5)
S14 Mo2 S7 171.39(6)
S14 Mo2 Cl15 94.59(6)
Cl15 Mo2 Mo1 137.41(5)
Cl15 Mo2 Mo3 138.99(5)
Mo2 Mo3 Mo1 59.965(19)
S5 Mo3 Mo1 53.98(4)
S5 Mo3 Mo2 54.06(4)
S5 Mo3 S8 108.44(6)
S5 Mo3 Cl9 162.58(6)
S5 Mo3 S10 108.67(6)
S5 Mo3 S11 85.32(6)
S5 Mo3 S14 86.71(6)
S5 Mo3 Cl1 80.06(6)
S8 Mo3 Mo1 54.89(4)
S8 Mo3 Mo2 95.63(4)
S8 Mo3 Cl9 85.23(5)
S8 Mo3 S10 83.02(6)
S8 Mo3 S11 49.02(5)
S8 Mo3 S14 131.83(6)
S8 Mo3 Cl1 136.45(6)
Cl9 Mo3 Mo1 139.94(4)
Cl9 Mo3 Mo2 137.31(5)
S10 Mo3 Mo1 94.33(4)
S10 Mo3 Mo2 54.83(4)
S10 Mo3 Cl9 83.14(6)
S10 Mo3 S11 131.69(6)
S10 Mo3 S14 49.01(5)
S10 Mo3 Cl1 136.09(6)
S11 Mo3 Mo1 56.30(4)
S11 Mo3 Mo2 116.19(4)
S11 Mo3 Cl9 96.40(6)
S14 Mo3 Mo1 116.20(5)
S14 Mo3 Mo2 56.25(4)
S14 Mo3 Cl9 92.08(6)
S14 Mo3 S11 171.52(6)
Cl1 Mo3 Mo1 122.32(5)
Cl1 Mo3 Mo2 121.07(5)
Cl1 Mo3 Cl9 82.57(6)
Cl1 Mo3 S11 91.11(6)
Cl1 Mo3 S14 90.36(6)
Mo2 S5 Mo1 71.96(5)
Mo3 S5 Mo1 72.14(5)
Mo3 S5 Mo2 71.96(5)
Mo2 S6 Mo1 70.43(4)
S7 S6 Mo1 67.57(7)
S7 S6 Mo2 67.87(6)
Mo1 S7 Mo2 67.48(5)
S6 S7 Mo1 63.20(6)
S6 S7 Mo2 62.88(6)
Mo3 S8 Mo1 70.43(4)
S11 S8 Mo1 67.94(7)
S11 S8 Mo3 68.30(6)
Mo2 S10 Mo3 70.17(5)
S14 S10 Mo2 67.73(7)
S14 S10 Mo3 67.84(7)
Mo1 S11 Mo3 67.13(4)
S8 S11 Mo1 63.01(6)
S8 S11 Mo3 62.67(6)
Mo2 S14 Mo3 67.27(4)
S10 S14 Mo2 63.14(7)
S10 S14 Mo3 63.15(6)
H1A C1 H1B 107.4
N1 C1 H1A 108.3
N1 C1 H1B 108.3
C3 C1 H1A 108.3
C3 C1 H1B 108.3
C3 C1 N1 115.8(7)
C1 N1 C4 106.6(6)
C1 N1 C5 109.2(7)
C5 N1 C4 108.4(7)
C6 N1 C1 112.5(7)
C6 N1 C4 109.2(7)
C6 N1 C5 110.8(7)
H2A C2 H2B 108.2
C3 C2 H2A 109.7
C3 C2 H2B 109.7
C13 C2 H2A 109.7
C13 C2 H2B 109.7
C13 C2 C3 109.9(9)
C1 C3 C2 110.9(7)
C1 C3 H3A 109.5
C1 C3 H3B 109.5
C2 C3 H3A 109.5
C2 C3 H3B 109.5
H3A C3 H3B 108.0
N1 C4 H4A 107.7
N1 C4 H4B 107.7
H4A C4 H4B 107.1
C9 C4 N1 118.6(8)
C9 C4 H4A 107.7
C9 C4 H4B 107.7
N1 C5 H5A 107.6
N1 C5 H5B 107.6
H5A C5 H5B 107.1
C10 C5 N1 118.7(9)
C10 C5 H5A 107.6
C10 C5 H5B 107.6
N1 C6 H6A 108.1
N1 C6 H6B 108.1
H6A C6 H6B 107.3
C11 C6 N1 116.6(10)
C11 C6 H6A 108.1
C11 C6 H6B 108.1
H7A C7 H7B 107.4
C10 C7 H7A 108.4
C10 C7 H7B 108.4
C25 C7 H7A 108.4
C25 C7 H7B 108.4
C25 C7 C10 115.6(12)
H8A C8 H8B 107.7
C9 C8 H8A 108.8
C9 C8 H8B 108.8
C12 C8 H8A 108.8
C12 C8 H8B 108.8
C12 C8 C9 113.7(10)
C4 C9 C8 110.9(9)
C4 C9 H9A 109.5
C4 C9 H9B 109.5
C8 C9 H9A 109.5
C8 C9 H9B 109.5
H9A C9 H9B 108.0
C5 C10 C7 111.2(10)
C5 C10 H10A 109.4
C5 C10 H10B 109.4
C7 C10 H10A 109.4
C7 C10 H10B 109.4
H10A C10 H10B 108.0
C6 C11 H11A 107.7
C6 C11 H11B 107.7
C6 C11 C30 118.2(13)
H11A C11 H11B 107.1
C30 C11 H11A 107.7
C30 C11 H11B 107.7
C8 C12 H12A 109.5
C8 C12 H12B 109.5
C8 C12 H12C 109.5
H12A C12 H12B 109.5
H12A C12 H12C 109.5
H12B C12 H12C 109.5
C2 C13 H13A 109.5
C2 C13 H13B 109.5
C2 C13 H13C 109.5
H13A C13 H13B 109.5
H13A C13 H13C 109.5
H13B C13 H13C 109.5
H14A C14 H14B 107.4
N2 C14 H14A 108.3
N2 C14 H14B 108.3
N2 C14 C19 116.1(6)
C19 C14 H14A 108.3
C19 C14 H14B 108.3
C14 N2 C20 111.4(7)
C15 N2 C14 111.6(6)
C15 N2 C20 105.3(6)
C18 N2 C14 106.0(6)
C18 N2 C15 111.1(7)
C18 N2 C20 111.6(7)
N2 C15 H15A 108.3
N2 C15 H15B 108.3
N2 C15 C17 115.9(7)
H15A C15 H15B 107.4
C17 C15 H15A 108.3
C17 C15 H15B 108.3
H16A C16 H16B 107.9
C19 C16 H16A 109.3
C19 C16 H16B 109.3
C24 C16 H16A 109.3
C24 C16 H16B 109.3
C24 C16 C19 111.7(8)
C15 C17 H17A 109.6
C15 C17 H17B 109.6
C15 C17 C21 110.2(8)
H17A C17 H17B 108.1
C21 C17 H17A 109.6
C21 C17 H17B 109.6
N2 C18 H18A 108.5
N2 C18 H18B 108.5
N2 C18 C23 115.1(8)
H18A C18 H18B 107.5
C23 C18 H18A 108.5
C23 C18 H18B 108.5
C14 C19 H19A 109.4
C14 C19 H19B 109.4
C16 C19 C14 111.2(7)
C16 C19 H19A 109.4
C16 C19 H19B 109.4
H19A C19 H19B 108.0
N2 C20 H20A 108.3
N2 C20 H20B 108.3
N2 C20 C22 115.8(7)
H20A C20 H20B 107.4
C22 C20 H20A 108.3
C22 C20 H20B 108.3
C17 C21 H21A 109.2
C17 C21 H21B 109.2
H21A C21 H21B 107.9
C26 C21 C17 112.0(11)
C26 C21 H21A 109.2
C26 C21 H21B 109.2
C20 C22 H22A 110.6
C20 C22 H22B 110.6
C20 C22 C32 105.6(10)
H22A C22 H22B 108.8
C32 C22 H22A 110.6
C32 C22 H22B 110.6
C18 C23 H23A 110.0
C18 C23 H23B 110.0
C18 C23 C27 108.6(9)
H23A C23 H23B 108.3
C27 C23 H23A 110.0
C27 C23 H23B 110.0
C16 C24 H24A 109.5
C16 C24 H24B 109.5
C16 C24 H24C 109.5
H24A C24 H24B 109.5
H24A C24 H24C 109.5
H24B C24 H24C 109.5
C7 C25 H25A 109.5
C7 C25 H25B 109.5
C7 C25 H25C 109.5
H25A C25 H25B 109.5
H25A C25 H25C 109.5
H25B C25 H25C 109.5
C21 C26 H26A 109.5
C21 C26 H26B 109.5
C21 C26 H26C 109.5
H26A C26 H26B 109.5
H26A C26 H26C 109.5
H26B C26 H26C 109.5
C23 C27 H27A 109.3
C23 C27 H27B 109.3
H27A C27 H27B 108.0
C28 C27 C23 111.4(11)
C28 C27 H27A 109.3
C28 C27 H27B 109.3
C27 C28 H28A 109.5
C27 C28 H28B 109.5
C27 C28 H28C 109.5
H28A C28 H28B 109.5
H28A C28 H28C 109.5
H28B C28 H28C 109.5
H29A C29 H29B 109.5
H29A C29 H29C 109.5
H29B C29 H29C 109.5
C30 C29 H29A 109.5
C30 C29 H29B 109.5
C30 C29 H29C 109.5
C11 C30 H30A 101.5
C11 C30 H30B 101.5
C29 C30 C11 142.0(18)
C29 C30 H30A 101.5
C29 C30 H30B 101.5
H30A C30 H30B 104.6
H31A C31 H31B 109.5
H31A C31 H31C 109.5
H31B C31 H31C 109.5
C32 C31 H31A 109.5
C32 C31 H31B 109.5
C32 C31 H31C 109.5
C22 C32 H32A 107.8
C22 C32 H32B 107.8
C31 C32 C22 118.1(19)
C31 C32 H32A 107.8
C31 C32 H32B 107.8
H32A C32 H32B 107.1

loop_
_geom_bond_atom_site_label_1
_geom_bond_atom_site_label_2
_geom_bond_distance
Mo1 Mo2 2.7557(7)
Mo1 Mo3 2.7603(7)
Mo1 Cl4 2.6162(11)
Mo1 S5 2.3455(15)
Mo1 S6 2.3934(16)
Mo1 S7 2.4785(17)
Mo1 S8 2.3964(16)
Mo1 S11 2.4924(17)
Mo1 Cl12 2.4488(16)
Mo2 Mo3 2.7540(8)
Mo2 S5 2.3452(17)
Mo2 S6 2.3857(15)
Mo2 S7 2.4830(17)
Mo2 S10 2.3933(18)
Mo2 Cl13 2.4804(15)
Mo2 S14 2.4826(18)
Mo2 Cl15 2.5088(18)
Mo3 S5 2.3427(17)
Mo3 S8 2.3903(15)
Mo3 Cl9 2.5315(16)
Mo3 S10 2.3982(17)
Mo3 S11 2.5000(17)
Mo3 S14 2.4893(18)
Mo3 Cl1 2.4719(16)
S6 S7 2.031(2)
S8 S11 2.031(2)
S10 S14 2.029(2)
C1 H1A 0.9700
C1 H1B 0.9700
C1 N1 1.511(10)
C1 C3 1.506(12)
N1 C4 1.545(11)
N1 C5 1.520(12)
N1 C6 1.501(11)
C2 H2A 0.9700
C2 H2B 0.9700
C2 C3 1.535(12)
C2 C13 1.518(14)
C3 H3A 0.9700
C3 H3B 0.9700
C4 H4A 0.9700
C4 H4B 0.9700
C4 C9 1.450(13)
C5 H5A 0.9700
C5 H5B 0.9700
C5 C10 1.434(14)
C6 H6A 0.9700
C6 H6B 0.9700
C6 C11 1.436(15)
C7 H7A 0.9700
C7 H7B 0.9700
C7 C10 1.537(15)
C7 C25 1.471(19)
C8 H8A 0.9700
C8 H8B 0.9700
C8 C9 1.515(13)
C8 C12 1.503(15)
C9 H9A 0.9700
C9 H9B 0.9700
C10 H10A 0.9700
C10 H10B 0.9700
C11 H11A 0.9700
C11 H11B 0.9700
C11 C30 1.493(18)
C12 H12A 0.9600
C12 H12B 0.9600
C12 H12C 0.9600
C13 H13A 0.9600
C13 H13B 0.9600
C13 H13C 0.9600
C14 H14A 0.9700
C14 H14B 0.9700
C14 N2 1.512(10)
C14 C19 1.523(11)
N2 C15 1.508(10)
N2 C18 1.502(11)
N2 C20 1.521(11)
C15 H15A 0.9700
C15 H15B 0.9700
C15 C17 1.532(12)
C16 H16A 0.9700
C16 H16B 0.9700
C16 C19 1.518(12)
C16 C24 1.513(14)
C17 H17A 0.9700
C17 H17B 0.9700
C17 C21 1.536(13)
C18 H18A 0.9700
C18 H18B 0.9700
C18 C23 1.517(12)
C19 H19A 0.9700
C19 H19B 0.9700
C20 H20A 0.9700
C20 H20B 0.9700
C20 C22 1.639(15)
C21 H21A 0.9700
C21 H21B 0.9700
C21 C26 1.450(16)
C22 H22A 0.9700
C22 H22B 0.9700
C22 C32 1.70(2)
C23 H23A 0.9700
C23 H23B 0.9700
C23 C27 1.538(16)
C24 H24A 0.9600
C24 H24B 0.9600
C24 H24C 0.9600
C25 H25A 0.9600
C25 H25B 0.9600
C25 H25C 0.9600
C26 H26A 0.9600
C26 H26B 0.9600
C26 H26C 0.9600
C27 H27A 0.9700
C27 H27B 0.9700
C27 C28 1.512(15)
C28 H28A 0.9600
C28 H28B 0.9600
C28 H28C 0.9600
C29 H29A 0.9600
C29 H29B 0.9600
C29 H29C 0.9600
C29 C30 1.26(2)
C30 H30A 0.9700
C30 H30B 0.9700
C31 H31A 0.9600
C31 H31B 0.9600
C31 H31C 0.9600
C31 C32 1.417(18)
C32 H32A 0.9700
C32 H32B 0.9700

loop_
_geom_torsion_atom_site_label_1
_geom_torsion_atom_site_label_2
_geom_torsion_atom_site_label_3
_geom_torsion_atom_site_label_4
_geom_torsion
C1 N1 C4 C9 -176.1(8)
C1 N1 C5 C10 65.7(12)
C1 N1 C6 C11 60.8(12)
N1 C1 C3 C2 167.9(7)
N1 C4 C9 C8 -174.6(8)
N1 C5 C10 C7 -170.9(9)
N1 C6 C11 C30 -178.4(15)
C3 C1 N1 C4 -75.6(9)
C3 C1 N1 C5 167.5(7)
C3 C1 N1 C6 44.0(10)
C4 N1 C5 C10 -50.0(12)
C4 N1 C6 C11 178.9(10)
C5 N1 C4 C9 -58.6(10)
C5 N1 C6 C11 -61.8(12)
C6 N1 C4 C9 62.2(11)
C6 N1 C5 C10 -169.8(10)
C6 C11 C30 C29 -21(5)
C12 C8 C9 C4 -179.3(10)
C13 C2 C3 C1 -178.5(9)
C14 N2 C15 C17 67.1(10)
C14 N2 C18 C23 179.8(8)
C14 N2 C20 C22 -55.5(13)
N2 C14 C19 C16 167.9(7)
N2 C15 C17 C21 -179.2(8)
N2 C18 C23 C27 173.3(9)
N2 C20 C22 C32 146.3(11)
C15 N2 C18 C23 -58.8(10)
C15 N2 C20 C22 -176.7(10)
C15 C17 C21 C26 74.8(12)
C18 N2 C15 C17 -50.9(10)
C18 N2 C20 C22 62.7(13)
C18 C23 C27 C28 -178.6(12)
C19 C14 N2 C15 60.1(9)
C19 C14 N2 C18 -178.8(7)
C19 C14 N2 C20 -57.3(9)
C20 N2 C15 C17 -171.9(8)
C20 N2 C18 C23 58.4(11)
C20 C22 C32 C31 -101(2)
C24 C16 C19 C14 -174.0(8)
C25 C7 C10 C5 -57.7(16)
